data_7016223
loop_
_publ_author_name
'Huang, Wen-Yen'
'Chuang, Sheng-Jie'
'Chunag, Nien-Tsu'
'Hsiao, Ching-Sheng'
'Datta, Amitabha'
'Chen, Shau-Jiun'
'Hu, Ching-Han'
'Huang, Jui-Hsien'
'Lee, Ting-Yu'
'Lin, Chia-Her'

_publ_section_title
;
 Aluminium complexes containing bidentate and symmetrical tridentate
 pincer type pyrrolyl ligands: synthesis, reactions and ring opening
 polymerization.
;
_journal_issue 28
_journal_name_full 'Dalton transactions (Cambridge, England : 2003)'
_journal_page_first 7423
_journal_page_last 7433
_journal_paper_doi 10.1039/c1dt10442j
_journal_volume 40
_journal_year 2011
_chemical_formula_moiety 'C18 H36 Al N3'
_chemical_formula_sum 'C18 H36 Al N3'
_chemical_formula_weight 321.48
_chemical_name_systematic
;
?
;
_space_group_IT_number 14
_symmetry_cell_setting monoclinic
_symmetry_space_group_name_Hall '-P 2ybc'
_symmetry_space_group_name_H-M 'P 1 21/c 1'
_atom_sites_solution_hydrogens geom
_atom_sites_solution_primary direct
_atom_sites_solution_secondary difmap
_audit_creation_method SHELXL-97
_cell_angle_alpha 90.00
_cell_angle_beta 102.188(7)
_cell_angle_gamma 90.00
_cell_formula_units_Z 4
_cell_length_a 10.4122(7)
_cell_length_b 17.7071(11)
_cell_length_c 10.7696(7)
_cell_measurement_reflns_used 2657
_cell_measurement_temperature 295(2)
_cell_measurement_theta_max 27.990
_cell_measurement_theta_min 2.3
_cell_volume 1940.8(2)
_computing_cell_refinement 'SAINT v6.280a (Bruker, 2004)'
_computing_data_collection 'APEX2 v1.0-22 (Bruker, 2004)'
_computing_data_reduction 'SAINT v6.280a (Bruker, 2004)'
_computing_molecular_graphics 'SHELXTL 6.14'
_computing_publication_material 'SHELXTL 6.14'
_computing_structure_refinement 'SHELXL-97 (Sheldrick, 2008)'
_computing_structure_solution 'SHELXS-97 (Sheldrick, 2008)'
_diffrn_ambient_temperature 295(2)
_diffrn_detector_area_resol_mean 8.3333
_diffrn_measured_fraction_theta_full 0.999
_diffrn_measured_fraction_theta_max 0.931
_diffrn_measurement_device_type 'Bruker APEX-II CCD'
_diffrn_measurement_method '\f and \w scans'
_diffrn_radiation_monochromator graphite
_diffrn_radiation_source 'fine-focus sealed tube'
_diffrn_radiation_type MoK\a
_diffrn_radiation_wavelength 0.71073
_diffrn_reflns_av_R_equivalents 0.0539
_diffrn_reflns_av_sigmaI/netI 0.0983
_diffrn_reflns_limit_h_max 13
_diffrn_reflns_limit_h_min -10
_diffrn_reflns_limit_k_max 17
_diffrn_reflns_limit_k_min -22
_diffrn_reflns_limit_l_max 13
_diffrn_reflns_limit_l_min -14
_diffrn_reflns_number 8712
_diffrn_reflns_theta_full 26.00
_diffrn_reflns_theta_max 27.99
_diffrn_reflns_theta_min 3.01
_exptl_absorpt_coefficient_mu 0.107
_exptl_absorpt_correction_T_max 0.979
_exptl_absorpt_correction_T_min 0.975
_exptl_absorpt_correction_type multi-scan
_exptl_absorpt_process_details 'SADABS 2.10 (Sheldrick, 2003)'
_exptl_crystal_colour 'pale yellow-orange'
_exptl_crystal_density_diffrn 1.100
_exptl_crystal_density_method 'not measured'
_exptl_crystal_description block
_exptl_crystal_F_000 712
_exptl_crystal_size_max 0.30
_exptl_crystal_size_mid 0.20
_exptl_crystal_size_min 0.20
_refine_diff_density_max 0.547
_refine_diff_density_min -0.278
_refine_diff_density_rms 0.058
_refine_ls_extinction_method none
_refine_ls_goodness_of_fit_ref 0.946
_refine_ls_hydrogen_treatment constr
_refine_ls_matrix_type full
_refine_ls_number_parameters 199
_refine_ls_number_reflns 4358
_refine_ls_number_restraints 0
_refine_ls_restrained_S_all 0.946
_refine_ls_R_factor_all 0.0945
_refine_ls_R_factor_gt 0.0548
_refine_ls_shift/su_max 0.001
_refine_ls_shift/su_mean 0.000
_refine_ls_structure_factor_coef Fsqd
_refine_ls_weighting_details 'calc w=1/[\s^2^(Fo^2^)+(0.0621P)^2^+0.0000P] where P=(Fo^2^+2Fc^2^)/3'
_refine_ls_weighting_scheme calc
_refine_ls_wR_factor_gt 0.1208
_refine_ls_wR_factor_ref 0.1298
_reflns_number_gt 2596
_reflns_number_total 4358
_reflns_threshold_expression >2sigma(I)
_cod_data_source_file c1dt10442j.txt
_cod_data_source_block wy331
_cod_depositor_comments
;
The following automatic conversions were performed:

'_symmetry_cell_setting' value 'Monoclinic' changed to 'monoclinic'
according to /home/saulius/struct/CIF-dictionaries/cif_core.dic
dictionary named 'cif_core.dic' version 2.4.1 from 2010-06-29.

Automatic conversion script
Id: cif_fix_values 1715 2011-07-08 13:25:40Z adriana 
;
_cod_original_sg_symbol_Hall '-P 2ybc '
_cod_original_sg_symbol_H-M 'P 21/c'
_cod_database_code 7016223

loop_
_symmetry_equiv_pos_as_xyz
'x, y, z'
'-x, y+1/2, -z+1/2'
'-x, -y, -z'
'x, -y-1/2, z-1/2'

loop_
_atom_site_label
_atom_site_type_symbol
_atom_site_fract_x
_atom_site_fract_y
_atom_site_fract_z
_atom_site_U_iso_or_equiv
_atom_site_adp_type
_atom_site_occupancy
_atom_site_symmetry_multiplicity
_atom_site_calc_flag
_atom_site_refinement_flags
_atom_site_disorder_assembly
_atom_site_disorder_group
Al1 Al 0.74412(6) 0.99780(4) 0.74206(6) 0.01807(17) Uani 1 1 d . . .
C1 C 0.5962(2) 0.79434(13) 1.0721(2) 0.0265(5) Uani 1 1 d . . .
H1A H 0.5732 0.8334 1.1253 0.040 Uiso 1 1 calc R . .
H1B H 0.6353 0.7528 1.1240 0.040 Uiso 1 1 calc R . .
H1C H 0.5186 0.7773 1.0141 0.040 Uiso 1 1 calc R . .
C2 C 0.6941(2) 0.82535(11) 0.9973(2) 0.0208(5) Uani 1 1 d . . .
C3 C 0.7321(2) 0.76353(12) 0.9135(2) 0.0270(5) Uani 1 1 d . . .
H3A H 0.7936 0.7833 0.8668 0.040 Uiso 1 1 calc R . .
H3B H 0.6550 0.7461 0.8552 0.040 Uiso 1 1 calc R . .
H3C H 0.7716 0.7222 0.9656 0.040 Uiso 1 1 calc R . .
C4 C 0.8159(2) 0.85282(13) 1.0899(2) 0.0282(6) Uani 1 1 d . . .
H4A H 0.8778 0.8724 1.0435 0.042 Uiso 1 1 calc R . .
H4B H 0.8549 0.8115 1.1423 0.042 Uiso 1 1 calc R . .
H4C H 0.7919 0.8919 1.1424 0.042 Uiso 1 1 calc R . .
C5 C 0.5143(2) 0.87989(12) 0.8275(2) 0.0194(5) Uani 1 1 d . . .
H5A H 0.4488 0.8631 0.8735 0.023 Uiso 1 1 calc R . .
H5B H 0.5237 0.8412 0.7663 0.023 Uiso 1 1 calc R . .
C6 C 0.4707(2) 0.95214(12) 0.75970(19) 0.0189(5) Uani 1 1 d . . .
C7 C 0.3503(2) 0.98630(12) 0.7302(2) 0.0209(5) Uani 1 1 d . . .
H7A H 0.2740 0.9699 0.7537 0.025 Uiso 1 1 calc R . .
C8 C 0.3636(2) 1.05148(12) 0.6571(2) 0.0208(5) Uani 1 1 d . . .
H8A H 0.2978 1.0856 0.6229 0.025 Uiso 1 1 calc R . .
C9 C 0.4920(2) 1.05417(11) 0.64690(19) 0.0174(5) Uani 1 1 d . . .
C10 C 0.5704(2) 1.11071(12) 0.5913(2) 0.0218(5) Uani 1 1 d . . .
H10A H 0.5760 1.1576 0.6387 0.026 Uiso 1 1 calc R . .
H10B H 0.5278 1.1211 0.5039 0.026 Uiso 1 1 calc R . .
C11 C 0.8067(2) 1.13864(12) 0.5791(2) 0.0205(5) Uani 1 1 d . . .
C12 C 0.8289(3) 1.19588(13) 0.6877(2) 0.0282(6) Uani 1 1 d . . .
H12A H 0.7486 1.2225 0.6875 0.042 Uiso 1 1 calc R . .
H12B H 0.8956 1.2311 0.6767 0.042 Uiso 1 1 calc R . .
H12C H 0.8565 1.1699 0.7672 0.042 Uiso 1 1 calc R . .
C13 C 0.7631(2) 1.18057(12) 0.4533(2) 0.0254(5) Uani 1 1 d . . .
H13A H 0.6830 1.2074 0.4536 0.038 Uiso 1 1 calc R . .
H13B H 0.7487 1.1449 0.3846 0.038 Uiso 1 1 calc R . .
H13C H 0.8301 1.2157 0.4426 0.038 Uiso 1 1 calc R . .
C14 C 0.9334(2) 1.09575(13) 0.5786(2) 0.0284(5) Uani 1 1 d . . .
H14A H 0.9604 1.0691 0.6574 0.043 Uiso 1 1 calc R . .
H14B H 1.0009 1.1308 0.5685 0.043 Uiso 1 1 calc R . .
H14C H 0.9189 1.0604 0.5095 0.043 Uiso 1 1 calc R . .
C15 C 0.8370(2) 0.91518(12) 0.6756(2) 0.0220(5) Uani 1 1 d . . .
H15A H 0.7839 0.8698 0.6704 0.026 Uiso 1 1 calc R . .
H15B H 0.8448 0.9280 0.5899 0.026 Uiso 1 1 calc R . .
C16 C 0.9743(2) 0.89757(14) 0.7540(2) 0.0309(6) Uani 1 1 d . . .
H16A H 1.0121 0.8569 0.7150 0.046 Uiso 1 1 calc R . .
H16B H 0.9679 0.8832 0.8385 0.046 Uiso 1 1 calc R . .
H16C H 1.0288 0.9416 0.7578 0.046 Uiso 1 1 calc R . .
C17 C 0.7297(2) 1.09749(13) 0.9588(2) 0.0276(6) Uani 1 1 d . . .
H17A H 0.7754 1.1192 1.0374 0.041 Uiso 1 1 calc R . .
H17B H 0.6571 1.0679 0.9736 0.041 Uiso 1 1 calc R . .
H17C H 0.6976 1.1370 0.8993 0.041 Uiso 1 1 calc R . .
C18 C 0.8238(2) 1.04675(12) 0.9044(2) 0.0199(5) Uani 1 1 d . . .
H18A H 0.8572 1.0079 0.9663 0.024 Uiso 1 1 calc R . .
H18B H 0.8979 1.0769 0.8923 0.024 Uiso 1 1 calc R . .
N1 N 0.70545(18) 1.07990(9) 0.59675(16) 0.0181(4) Uani 1 1 d . . .
H1 H 0.6979 1.0511 0.5209 0.022 Uiso 1 1 d . . .
N2 N 0.64081(17) 0.89131(9) 0.91684(16) 0.0190(4) Uani 1 1 d . . .
H2 H 0.6197 0.9302 0.9788 0.023 Uiso 1 1 d . . .
N3 N 0.55950(16) 0.99355(9) 0.70905(15) 0.0162(4) Uani 1 1 d . . .

loop_
_atom_site_aniso_label
_atom_site_aniso_U_11
_atom_site_aniso_U_22
_atom_site_aniso_U_33
_atom_site_aniso_U_23
_atom_site_aniso_U_13
_atom_site_aniso_U_12
Al1 0.0189(3) 0.0146(3) 0.0208(3) -0.0021(3) 0.0045(3) 0.0005(3)
C1 0.0309(14) 0.0259(12) 0.0217(12) 0.0043(10) 0.0033(11) -0.0009(11)
C2 0.0265(12) 0.0145(11) 0.0205(11) 0.0011(9) 0.0032(10) 0.0002(10)
C3 0.0371(15) 0.0196(12) 0.0241(12) 0.0026(10) 0.0063(11) 0.0054(11)
C4 0.0305(14) 0.0250(13) 0.0259(12) 0.0026(10) -0.0012(11) 0.0005(11)
C5 0.0224(12) 0.0152(11) 0.0216(11) 0.0008(9) 0.0067(10) -0.0024(10)
C6 0.0233(12) 0.0164(11) 0.0178(11) -0.0004(9) 0.0061(10) -0.0016(10)
C7 0.0190(11) 0.0199(11) 0.0249(11) -0.0021(9) 0.0072(10) -0.0032(10)
C8 0.0225(12) 0.0168(11) 0.0214(11) 0.0000(9) 0.0010(10) 0.0036(10)
C9 0.0207(11) 0.0140(10) 0.0168(10) -0.0006(8) 0.0024(9) 0.0025(9)
C10 0.0226(12) 0.0166(11) 0.0272(12) 0.0037(9) 0.0075(10) 0.0032(10)
C11 0.0260(12) 0.0147(10) 0.0225(11) 0.0004(9) 0.0089(10) -0.0041(10)
C12 0.0367(14) 0.0199(12) 0.0285(13) -0.0020(10) 0.0079(11) -0.0069(11)
C13 0.0331(14) 0.0183(11) 0.0277(13) 0.0029(9) 0.0129(11) -0.0019(11)
C14 0.0251(13) 0.0253(12) 0.0363(14) 0.0046(10) 0.0101(11) -0.0008(11)
C15 0.0282(13) 0.0173(11) 0.0219(11) -0.0004(9) 0.0087(10) 0.0020(10)
C16 0.0312(14) 0.0315(14) 0.0318(13) 0.0059(11) 0.0104(12) 0.0109(12)
C17 0.0379(15) 0.0224(12) 0.0237(12) -0.0045(10) 0.0092(11) -0.0027(11)
C18 0.0218(12) 0.0158(11) 0.0214(11) 0.0007(9) 0.0030(10) -0.0031(10)
N1 0.0212(10) 0.0132(9) 0.0215(9) -0.0017(7) 0.0078(8) -0.0022(8)
N2 0.0234(10) 0.0133(9) 0.0195(9) -0.0005(7) 0.0027(8) 0.0000(8)
N3 0.0172(9) 0.0136(9) 0.0174(9) 0.0011(7) 0.0025(7) 0.0010(8)

loop_
_atom_type_symbol
_atom_type_description
_atom_type_scat_dispersion_real
_atom_type_scat_dispersion_imag
_atom_type_scat_source
C C 0.0033 0.0016 'International Tables Vol C Tables 4.2.6.8 and 6.1.1.4'
H H 0.0000 0.0000 'International Tables Vol C Tables 4.2.6.8 and 6.1.1.4'
Al Al 0.0645 0.0514 'International Tables Vol C Tables 4.2.6.8 and 6.1.1.4'
N N 0.0061 0.0033 'International Tables Vol C Tables 4.2.6.8 and 6.1.1.4'

loop_
_geom_angle_atom_site_label_1
_geom_angle_atom_site_label_2
_geom_angle_atom_site_label_3
_geom_angle
_geom_angle_site_symmetry_1
_geom_angle_site_symmetry_3
_geom_angle_publ_flag
N3 Al1 C15 117.53(9) . . ?
N3 Al1 C18 114.01(9) . . ?
C15 Al1 C18 120.14(10) . . ?
N3 Al1 N1 81.96(7) . . ?
C15 Al1 N1 105.86(8) . . ?
C18 Al1 N1 109.48(8) . . ?
C2 C1 H1A 109.5 . . ?
C2 C1 H1B 109.5 . . ?
H1A C1 H1B 109.5 . . ?
C2 C1 H1C 109.5 . . ?
H1A C1 H1C 109.5 . . ?
H1B C1 H1C 109.5 . . ?
N2 C2 C4 106.71(17) . . ?
N2 C2 C3 109.29(17) . . ?
C4 C2 C3 109.51(19) . . ?
N2 C2 C1 112.35(18) . . ?
C4 C2 C1 109.04(18) . . ?
C3 C2 C1 109.86(18) . . ?
C2 C3 H3A 109.5 . . ?
C2 C3 H3B 109.5 . . ?
H3A C3 H3B 109.5 . . ?
C2 C3 H3C 109.5 . . ?
H3A C3 H3C 109.5 . . ?
H3B C3 H3C 109.5 . . ?
C2 C4 H4A 109.5 . . ?
C2 C4 H4B 109.5 . . ?
H4A C4 H4B 109.5 . . ?
C2 C4 H4C 109.5 . . ?
H4A C4 H4C 109.5 . . ?
H4B C4 H4C 109.5 . . ?
N2 C5 C6 109.84(17) . . ?
N2 C5 H5A 109.7 . . ?
C6 C5 H5A 109.7 . . ?
N2 C5 H5B 109.7 . . ?
C6 C5 H5B 109.7 . . ?
H5A C5 H5B 108.2 . . ?
C7 C6 N3 109.33(18) . . ?
C7 C6 C5 131.38(19) . . ?
N3 C6 C5 119.20(18) . . ?
C6 C7 C8 107.24(19) . . ?
C6 C7 H7A 126.4 . . ?
C8 C7 H7A 126.4 . . ?
C9 C8 C7 106.6(2) . . ?
C9 C8 H8A 126.7 . . ?
C7 C8 H8A 126.7 . . ?
C8 C9 N3 109.99(18) . . ?
C8 C9 C10 133.1(2) . . ?
N3 C9 C10 116.79(18) . . ?
C9 C10 N1 109.16(16) . . ?
C9 C10 H10A 109.8 . . ?
N1 C10 H10A 109.8 . . ?
C9 C10 H10B 109.8 . . ?
N1 C10 H10B 109.8 . . ?
H10A C10 H10B 108.3 . . ?
N1 C11 C12 110.81(17) . . ?
N1 C11 C14 106.46(16) . . ?
C12 C11 C14 110.0(2) . . ?
N1 C11 C13 111.03(18) . . ?
C12 C11 C13 108.98(17) . . ?
C14 C11 C13 109.52(18) . . ?
C11 C12 H12A 109.5 . . ?
C11 C12 H12B 109.5 . . ?
H12A C12 H12B 109.5 . . ?
C11 C12 H12C 109.5 . . ?
H12A C12 H12C 109.5 . . ?
H12B C12 H12C 109.5 . . ?
C11 C13 H13A 109.5 . . ?
C11 C13 H13B 109.5 . . ?
H13A C13 H13B 109.5 . . ?
C11 C13 H13C 109.5 . . ?
H13A C13 H13C 109.5 . . ?
H13B C13 H13C 109.5 . . ?
C11 C14 H14A 109.5 . . ?
C11 C14 H14B 109.5 . . ?
H14A C14 H14B 109.5 . . ?
C11 C14 H14C 109.5 . . ?
H14A C14 H14C 109.5 . . ?
H14B C14 H14C 109.5 . . ?
C16 C15 Al1 115.06(15) . . ?
C16 C15 H15A 108.5 . . ?
Al1 C15 H15A 108.5 . . ?
C16 C15 H15B 108.5 . . ?
Al1 C15 H15B 108.5 . . ?
H15A C15 H15B 107.5 . . ?
C15 C16 H16A 109.5 . . ?
C15 C16 H16B 109.5 . . ?
H16A C16 H16B 109.5 . . ?
C15 C16 H16C 109.5 . . ?
H16A C16 H16C 109.5 . . ?
H16B C16 H16C 109.5 . . ?
C18 C17 H17A 109.5 . . ?
C18 C17 H17B 109.5 . . ?
H17A C17 H17B 109.5 . . ?
C18 C17 H17C 109.5 . . ?
H17A C17 H17C 109.5 . . ?
H17B C17 H17C 109.5 . . ?
C17 C18 Al1 114.41(16) . . ?
C17 C18 H18A 108.7 . . ?
Al1 C18 H18A 108.7 . . ?
C17 C18 H18B 108.7 . . ?
Al1 C18 H18B 108.7 . . ?
H18A C18 H18B 107.6 . . ?
C10 N1 C11 114.57(15) . . ?
C10 N1 Al1 108.07(12) . . ?
C11 N1 Al1 122.31(13) . . ?
C10 N1 H1 104.8 . . ?
C11 N1 H1 101.1 . . ?
Al1 N1 H1 103.6 . . ?
C5 N2 C2 116.38(16) . . ?
C5 N2 H2 103.6 . . ?
C2 N2 H2 104.8 . . ?
C6 N3 C9 106.88(17) . . ?
C6 N3 Al1 133.63(14) . . ?
C9 N3 Al1 117.22(14) . . ?

loop_
_geom_bond_atom_site_label_1
_geom_bond_atom_site_label_2
_geom_bond_distance
_geom_bond_site_symmetry_2
_geom_bond_publ_flag
Al1 N3 1.8811(18) . ?
Al1 C15 1.970(2) . ?
Al1 C18 1.971(2) . ?
Al1 N1 2.1116(18) . ?
C1 C2 1.529(3) . ?
C1 H1A 0.9600 . ?
C1 H1B 0.9600 . ?
C1 H1C 0.9600 . ?
C2 N2 1.490(3) . ?
C2 C4 1.519(3) . ?
C2 C3 1.523(3) . ?
C3 H3A 0.9600 . ?
C3 H3B 0.9600 . ?
C3 H3C 0.9600 . ?
C4 H4A 0.9600 . ?
C4 H4B 0.9600 . ?
C4 H4C 0.9600 . ?
C5 N2 1.472(3) . ?
C5 C6 1.495(3) . ?
C5 H5A 0.9700 . ?
C5 H5B 0.9700 . ?
C6 C7 1.367(3) . ?
C6 N3 1.380(3) . ?
C7 C8 1.420(3) . ?
C7 H7A 0.9300 . ?
C8 C9 1.364(3) . ?
C8 H8A 0.9300 . ?
C9 N3 1.377(3) . ?
C9 C10 1.495(3) . ?
C10 N1 1.498(3) . ?
C10 H10A 0.9700 . ?
C10 H10B 0.9700 . ?
C11 N1 1.521(3) . ?
C11 C12 1.528(3) . ?
C11 C14 1.524(3) . ?
C11 C13 1.528(3) . ?
C12 H12A 0.9600 . ?
C12 H12B 0.9600 . ?
C12 H12C 0.9600 . ?
C13 H13A 0.9600 . ?
C13 H13B 0.9600 . ?
C13 H13C 0.9600 . ?
C14 H14A 0.9600 . ?
C14 H14B 0.9600 . ?
C14 H14C 0.9600 . ?
C15 C16 1.531(3) . ?
C15 H15A 0.9700 . ?
C15 H15B 0.9700 . ?
C16 H16A 0.9600 . ?
C16 H16B 0.9600 . ?
C16 H16C 0.9600 . ?
C17 C18 1.533(3) . ?
C17 H17A 0.9600 . ?
C17 H17B 0.9600 . ?
C17 H17C 0.9600 . ?
C18 H18A 0.9700 . ?
C18 H18B 0.9700 . ?
N1 H1 0.9520 . ?
N2 H2 1.0147 . ?
